data_2234566
loop_
_publ_author_name
'Wang, Cheng'
'Wen, Bo'
'Sun, Zhi-Yao'
'Yan, Peng-Fei'
'Gao, Jin-Sheng'

_publ_section_title
;
 <i>catena</i>-Poly[(dichloridozinc)-\m-1-{4-[(1<i>H</i>-imidazol-1-yl)methyl]benzyl}-1<i>H</i>-imidazole-\k^2^<i>N</i>^3^:<i>N</i>^3'^]
;
_journal_coeditor_code CV5275
_journal_issue 5
_journal_name_full 'Acta Crystallographica Section E'
_journal_page_first m621
_journal_paper_doi 10.1107/S1600536812015395
_journal_volume 68
_journal_year 2012
_chemical_formula_iupac '[Zn Cl2 (C14 H14 N4)]'
_chemical_formula_moiety 'C14 H14 Cl2 N4 Zn'
_chemical_formula_sum 'C14 H14 Cl2 N4 Zn'
_chemical_formula_weight 374.56
_chemical_name_systematic
;
<i>catena</i>-Poly[(dichloridozinc)-\m-1-{4-[(1<i>H</i>-imidazol-1-
yl)methyl]benzyl}-1<i>H</i>-imidazole-\k^2^<i>N</i>^3^:<i>N</i>^3'^]
;
_space_group_IT_number 60
_symmetry_cell_setting orthorhombic
_symmetry_space_group_name_Hall '-P 2n 2ab'
_symmetry_space_group_name_H-M 'P b c n'
_atom_sites_solution_hydrogens geom
_atom_sites_solution_primary direct
_atom_sites_solution_secondary difmap
_audit_creation_method SHELXL-97
_cell_angle_alpha 90.00
_cell_angle_beta 90.00
_cell_angle_gamma 90.00
_cell_formula_units_Z 4
_cell_length_a 11.327(2)
_cell_length_b 10.207(2)
_cell_length_c 14.452(3)
_cell_measurement_reflns_used 13075
_cell_measurement_temperature 293(2)
_cell_measurement_theta_max 27.48
_cell_measurement_theta_min 3.03
_cell_volume 1670.9(6)
_computing_cell_refinement 'RAPID-AUTO (Rigaku, 1998)'
_computing_data_collection 'RAPID-AUTO (Rigaku, 1998)'
_computing_data_reduction 'CrystalClear (Rigaku/MSC, 2002)'
_computing_molecular_graphics 'SHELXTL (Sheldrick, 2008)'
_computing_publication_material 'SHELXL97 (Sheldrick, 2008)'
_computing_structure_refinement 'SHELXL97 (Sheldrick, 2008)'
_computing_structure_solution 'SHELXS97 (Sheldrick, 2008)'
_diffrn_ambient_temperature 293(2)
_diffrn_measured_fraction_theta_full 0.998
_diffrn_measured_fraction_theta_max 0.998
_diffrn_measurement_device_type 'Rigaku R-AXIS RAPID'
_diffrn_measurement_method '\w scan'
_diffrn_radiation_monochromator graphite
_diffrn_radiation_source 'fine-focus sealed tube'
_diffrn_radiation_type MoK\a
_diffrn_radiation_wavelength 0.71073
_diffrn_reflns_av_R_equivalents 0.0221
_diffrn_reflns_av_sigmaI/netI 0.0131
_diffrn_reflns_limit_h_max 14
_diffrn_reflns_limit_h_min -14
_diffrn_reflns_limit_k_max 13
_diffrn_reflns_limit_k_min -13
_diffrn_reflns_limit_l_max 16
_diffrn_reflns_limit_l_min -18
_diffrn_reflns_number 15231
_diffrn_reflns_theta_full 27.48
_diffrn_reflns_theta_max 27.48
_diffrn_reflns_theta_min 3.03
_diffrn_standards_decay_% 0
_diffrn_standards_interval_count 0
_diffrn_standards_interval_time 0
_diffrn_standards_number 0
_exptl_absorpt_coefficient_mu 1.787
_exptl_absorpt_correction_T_max 0.4771
_exptl_absorpt_correction_T_min 0.4212
_exptl_absorpt_correction_type multi-scan
_exptl_absorpt_process_details '(ABSCOR; Higashi, 1995)'
_exptl_crystal_colour colourless
_exptl_crystal_density_diffrn 1.489
_exptl_crystal_density_method 'not measured'
_exptl_crystal_description block
_exptl_crystal_F_000 760
_exptl_crystal_size_max 0.58
_exptl_crystal_size_mid 0.55
_exptl_crystal_size_min 0.49
_refine_diff_density_max 0.204
_refine_diff_density_min -0.293
_refine_ls_extinction_method none
_refine_ls_goodness_of_fit_ref 1.081
_refine_ls_hydrogen_treatment constr
_refine_ls_matrix_type full
_refine_ls_number_parameters 96
_refine_ls_number_reflns 1916
_refine_ls_number_restraints 0
_refine_ls_restrained_S_all 1.081
_refine_ls_R_factor_all 0.0263
_refine_ls_R_factor_gt 0.0231
_refine_ls_shift/su_max 0.001
_refine_ls_shift/su_mean 0.000
_refine_ls_structure_factor_coef Fsqd
_refine_ls_weighting_details 'calc w=1/[\s^2^(Fo^2^)+(0.0339P)^2^+0.4633P] where P=(Fo^2^+2Fc^2^)/3'
_refine_ls_weighting_scheme calc
_refine_ls_wR_factor_gt 0.0616
_refine_ls_wR_factor_ref 0.0629
_reflns_number_gt 1718
_reflns_number_total 1916
_reflns_threshold_expression I>2sigma(I)
_cod_data_source_file cv5275.cif
_cod_data_source_block global
_cod_original_cell_volume 1670.8(6)
_cod_database_code 2234566

loop_
_symmetry_equiv_pos_as_xyz
'x, y, z'
'-x+1/2, -y+1/2, z+1/2'
'-x, y, -z+1/2'
'x+1/2, -y+1/2, -z'
'-x, -y, -z'
'x-1/2, y-1/2, -z-1/2'
'x, -y, z-1/2'
'-x-1/2, y-1/2, z'

loop_
_atom_site_type_symbol
_atom_site_label
_atom_site_fract_x
_atom_site_fract_y
_atom_site_fract_z
_atom_site_U_iso_or_equiv
_atom_site_adp_type
_atom_site_calc_flag
_atom_site_refinement_flags
_atom_site_occupancy
_atom_site_symmetry_multiplicity
C C1 0.83519(13) 0.15817(15) 0.39823(10) 0.0350(3) Uani d . 1 1
H H1 0.8723 0.1028 0.4402 0.042 Uiso calc R 1 1
C C2 0.7938(2) 0.2662(3) 0.27631(15) 0.0754(8) Uani d . 1 1
H H2 0.7976 0.3004 0.2168 0.090 Uiso calc R 1 1
C C3 0.7085(2) 0.2926(3) 0.33876(15) 0.0733(7) Uani d . 1 1
H H3 0.6436 0.3472 0.3304 0.088 Uiso calc R 1 1
C C4 0.66639(15) 0.21680(18) 0.50158(12) 0.0458(4) Uani d . 1 1
H H4A 0.6237 0.2983 0.5099 0.055 Uiso calc R 1 1
H H4B 0.7195 0.2065 0.5537 0.055 Uiso calc R 1 1
C C5 0.59983(16) -0.0048(2) 0.55434(14) 0.0540(5) Uani d . 1 1
H H5 0.6667 -0.0088 0.5916 0.065 Uiso calc R 1 1
C C6 0.57941(13) 0.10417(16) 0.50083(11) 0.0396(4) Uani d . 1 1
C C7 0.47871(17) 0.1088(2) 0.44701(16) 0.0556(5) Uani d . 1 1
H H7 0.4635 0.1826 0.4112 0.067 Uiso calc R 1 1
Cl Cl1 1.08205(3) -0.03773(4) 0.36609(3) 0.04045(11) Uani d . 1 1
N N1 0.87372(11) 0.18141(14) 0.31401(9) 0.0391(3) Uani d . 1 1
N N2 0.73601(11) 0.22419(13) 0.41575(9) 0.0374(3) Uani d . 1 1
Zn Zn1 1.0000 0.07951(2) 0.2500 0.03065(9) Uani d S 1 2

loop_
_atom_site_aniso_label
_atom_site_aniso_U_11
_atom_site_aniso_U_22
_atom_site_aniso_U_33
_atom_site_aniso_U_12
_atom_site_aniso_U_13
_atom_site_aniso_U_23
C1 0.0346(7) 0.0395(8) 0.0308(7) 0.0067(6) 0.0040(6) 0.0015(6)
C2 0.0835(16) 0.0979(19) 0.0448(10) 0.0500(14) 0.0178(10) 0.0316(11)
C3 0.0737(14) 0.0870(16) 0.0592(12) 0.0511(13) 0.0165(10) 0.0251(11)
C4 0.0439(9) 0.0499(10) 0.0437(9) -0.0023(7) 0.0163(7) -0.0125(8)
C5 0.0408(9) 0.0609(12) 0.0603(11) -0.0004(8) -0.0097(8) 0.0075(10)
C6 0.0346(8) 0.0439(9) 0.0402(8) 0.0035(6) 0.0096(6) -0.0074(7)
C7 0.0489(10) 0.0507(11) 0.0674(13) 0.0018(8) -0.0055(9) 0.0146(10)
Cl1 0.0367(2) 0.0478(2) 0.0369(2) 0.00320(16) -0.00610(14) 0.00531(16)
N1 0.0407(7) 0.0447(8) 0.0319(6) 0.0120(6) 0.0078(5) 0.0048(6)
N2 0.0360(6) 0.0390(7) 0.0371(7) 0.0064(5) 0.0079(5) -0.0017(5)
Zn1 0.02814(14) 0.03731(15) 0.02650(14) 0.000 0.00440(8) 0.000

loop_
_atom_type_symbol
_atom_type_description
_atom_type_scat_dispersion_real
_atom_type_scat_dispersion_imag
_atom_type_scat_source
C C 0.0033 0.0016 'International Tables Vol C Tables 4.2.6.8 and 6.1.1.4'
H H 0.0000 0.0000 'International Tables Vol C Tables 4.2.6.8 and 6.1.1.4'
N N 0.0061 0.0033 'International Tables Vol C Tables 4.2.6.8 and 6.1.1.4'
Zn Zn 0.2839 1.4301 'International Tables Vol C Tables 4.2.6.8 and 6.1.1.4'
Cl Cl 0.1484 0.1585 'International Tables Vol C Tables 4.2.6.8 and 6.1.1.4'

loop_
_geom_angle_atom_site_label_1
_geom_angle_atom_site_label_2
_geom_angle_atom_site_label_3
_geom_angle_site_symmetry_1
_geom_angle_site_symmetry_3
_geom_angle
N1 C1 N2 . . 111.35(14)
N1 C1 H1 . . 124.3
N2 C1 H1 . . 124.3
C3 C2 N1 . . 109.55(17)
C3 C2 H2 . . 125.2
N1 C2 H2 . . 125.2
C2 C3 N2 . . 106.38(16)
C2 C3 H3 . . 126.8
N2 C3 H3 . . 126.8
N2 C4 C6 . . 112.43(13)
N2 C4 H4A . . 109.1
C6 C4 H4A . . 109.1
N2 C4 H4B . . 109.1
C6 C4 H4B . . 109.1
H4A C4 H4B . . 107.8
C6 C5 C7 . 5_656 120.26(17)
C6 C5 H5 . . 119.9
C7 C5 H5 5_656 . 119.9
C5 C6 C7 . . 118.89(16)
C5 C6 C4 . . 120.07(16)
C7 C6 C4 . . 121.04(17)
C6 C7 C5 . 5_656 120.84(19)
C6 C7 H7 . . 119.6
C5 C7 H7 5_656 . 119.6
C1 N1 C2 . . 105.29(14)
C1 N1 Zn1 . . 124.96(11)
C2 N1 Zn1 . . 128.33(12)
C1 N2 C3 . . 107.42(14)
C1 N2 C4 . . 125.82(14)
C3 N2 C4 . . 126.67(15)
N1 Zn1 N1 3_755 . 117.19(8)
N1 Zn1 Cl1 3_755 3_755 103.09(4)
N1 Zn1 Cl1 . 3_755 108.98(4)
N1 Zn1 Cl1 3_755 . 108.98(4)
N1 Zn1 Cl1 . . 103.09(4)
Cl1 Zn1 Cl1 3_755 . 116.08(3)

loop_
_geom_bond_atom_site_label_1
_geom_bond_atom_site_label_2
_geom_bond_site_symmetry_2
_geom_bond_distance
C1 N1 . 1.3146(19)
C1 N2 . 1.3343(19)
C1 H1 . 0.9300
C2 C3 . 1.350(3)
C2 N1 . 1.365(2)
C2 H2 . 0.9300
C3 N2 . 1.350(2)
C3 H3 . 0.9300
C4 N2 . 1.4718(19)
C4 C6 . 1.514(2)
C4 H4A . 0.9700
C4 H4B . 0.9700
C5 C6 . 1.375(3)
C5 C7 5_656 1.384(3)
C5 H5 . 0.9300
C6 C7 . 1.381(3)
C7 C5 5_656 1.384(3)
C7 H7 . 0.9300
Cl1 Zn1 . 2.2606(5)
N1 Zn1 . 1.9959(13)
Zn1 N1 3_755 1.9959(13)
Zn1 Cl1 3_755 2.2606(5)
